data_1507354
loop_
_publ_author_name
'Chao, Wenchun'
'Waldman, Jacob H.'
'Weinreb, Steven M.'

_publ_section_title
;
 Studies of intramolecular cyclizations of N-acyliminium ions derived from
 acyclic ketones: unanticipated stereochemical and structural results.
;
_journal_issue 16
_journal_name_full 'Organic letters'
_journal_page_first 2915
_journal_page_last 2918
_journal_paper_doi 10.1021/ol035046m
_journal_volume 5
_journal_year 2003
_chemical_formula_sum 'C15 H21 N O2'
_chemical_formula_weight 247.33
_chemical_name_systematic
;
 ?
;
_space_group_IT_number 33
_symmetry_cell_setting orthorhombic
_symmetry_space_group_name_Hall 'P 2c -2n'
_symmetry_space_group_name_H-M 'P n a 21'
_atom_sites_solution_hydrogens geom
_atom_sites_solution_primary direct
_atom_sites_solution_secondary difmap
_audit_creation_method SHELXL-97
_cell_angle_alpha 90.00
_cell_angle_beta 90.00
_cell_angle_gamma 90.00
_cell_formula_units_Z 4
_cell_length_a 12.556(4)
_cell_length_b 9.610(3)
_cell_length_c 10.967(3)
_cell_measurement_temperature 98(2)
_cell_volume 1323.3(7)
_computing_cell_refinement 'Bruker SMART'
_computing_data_collection 'Bruker SMART'
_computing_data_reduction 'Bruker SAINT'
_computing_molecular_graphics 'Bruker SHELXTL'
_computing_publication_material 'Bruker SHELXTL'
_computing_structure_refinement 'SHELXL-97 (Sheldrick, 1997)'
_computing_structure_solution 'SHELXS-97 (Sheldrick, 1990)'
_diffrn_ambient_temperature 98(2)
_diffrn_measured_fraction_theta_full 0.992
_diffrn_measured_fraction_theta_max 0.992
_diffrn_measurement_device_type 'CCD area detector'
_diffrn_measurement_method 'phi and omega scans'
_diffrn_radiation_monochromator graphite
_diffrn_radiation_source 'fine-focus sealed tube'
_diffrn_radiation_type MoK\a
_diffrn_radiation_wavelength 0.71073
_diffrn_reflns_av_R_equivalents 0.0856
_diffrn_reflns_av_sigmaI/netI 0.0896
_diffrn_reflns_limit_h_max 16
_diffrn_reflns_limit_h_min -16
_diffrn_reflns_limit_k_max 12
_diffrn_reflns_limit_k_min -12
_diffrn_reflns_limit_l_max 14
_diffrn_reflns_limit_l_min -14
_diffrn_reflns_number 10202
_diffrn_reflns_theta_full 27.97
_diffrn_reflns_theta_max 27.97
_diffrn_reflns_theta_min 2.67
_exptl_absorpt_coefficient_mu 0.082
_exptl_absorpt_correction_type none
_exptl_crystal_colour clear
_exptl_crystal_density_diffrn 1.241
_exptl_crystal_density_meas 0
_exptl_crystal_density_method 'not measured'
_exptl_crystal_description triangular-p
_exptl_crystal_F_000 536
_exptl_crystal_size_max 0.30
_exptl_crystal_size_mid 0.20
_exptl_crystal_size_min 0.09
_refine_diff_density_max 0.357
_refine_diff_density_min -0.278
_refine_diff_density_rms 0.073
_refine_ls_abs_structure_details 'Flack H D (1983), Acta Cryst. A39, 876-881'
_refine_ls_abs_structure_Flack 0.2(18)
_refine_ls_extinction_method none
_refine_ls_goodness_of_fit_ref 1.055
_refine_ls_hydrogen_treatment mixed
_refine_ls_matrix_type full
_refine_ls_number_parameters 170
_refine_ls_number_reflns 3104
_refine_ls_number_restraints 1
_refine_ls_restrained_S_all 1.055
_refine_ls_R_factor_all 0.0886
_refine_ls_R_factor_gt 0.0620
_refine_ls_shift/su_max 0.005
_refine_ls_shift/su_mean 0.001
_refine_ls_structure_factor_coef Fsqd
_refine_ls_weighting_details 'calc w=1/[\s^2^(Fo^2^)+(0.0793P)^2^+0.0000P] where P=(Fo^2^+2Fc^2^)/3'
_refine_ls_weighting_scheme calc
_refine_ls_wR_factor_gt 0.1395
_refine_ls_wR_factor_ref 0.1522
_reflns_number_gt 2335
_reflns_number_total 3104
_reflns_threshold_expression >2sigma(I)
_cod_data_source_file ol035046msi20030704_101341.cif
_cod_data_source_block jhw11o
_cod_depositor_comments
;
The following automatic conversions were performed:

'_symmetry_cell_setting' value 'Orthorhombic' changed to
'orthorhombic' according to
/home/saulius/struct/CIF-dictionaries/cif_core.dic dictionary named
'cif_core.dic' version 2.4.1 from 2010-06-29.

Automatic conversion script
Id: cif_fix_values 1715 2011-07-08 13:25:40Z adriana 
;
_cod_original_sg_symbol_H-M Pna2(1)
_cod_database_code 1507354

loop_
_symmetry_equiv_pos_as_xyz
'x, y, z'
'-x, -y, z+1/2'
'x+1/2, -y+1/2, z'
'-x+1/2, y+1/2, z+1/2'

loop_
_atom_site_label
_atom_site_type_symbol
_atom_site_fract_x
_atom_site_fract_y
_atom_site_fract_z
_atom_site_U_iso_or_equiv
_atom_site_adp_type
_atom_site_occupancy
_atom_site_symmetry_multiplicity
_atom_site_calc_flag
_atom_site_refinement_flags
O1 O 0.84603(16) 1.0242(2) 0.65913(17) 0.0204(4) Uani 1 1 d .
H1 H 0.7931 1.0755 0.6459 0.031 Uiso 1 1 calc R
O2 O 0.81369(16) 0.7083(2) 1.04794(16) 0.0210(5) Uani 1 1 d .
C11 C 1.0775(2) 0.6556(3) 1.1661(3) 0.0231(6) Uani 1 1 d .
H11 H 1.1155 0.6842 1.0955 0.028 Uiso 1 1 calc R
C10 C 0.9680(2) 0.6749(3) 1.1722(2) 0.0179(6) Uani 1 1 d .
C9 C 0.9059(2) 0.7428(3) 1.0707(2) 0.0156(5) Uani 1 1 d .
N1 N 0.96007(19) 0.8432(2) 1.01312(19) 0.0169(5) Uani 1 1 d .
C5 C 1.0849(2) 0.9149(4) 0.7993(3) 0.0295(7) Uani 1 1 d .
H5A H 1.1315 0.8632 0.8563 0.035 Uiso 1 1 calc R
H5B H 1.1299 0.9640 0.7390 0.035 Uiso 1 1 calc R
C15 C 0.9128(2) 0.6328(3) 1.2770(2) 0.0214(6) Uani 1 1 d .
H15 H 0.8380 0.6460 1.2821 0.026 Uiso 1 1 calc R
C14 C 0.9673(3) 0.5716(3) 1.3736(3) 0.0282(7) Uani 1 1 d .
H14 H 0.9296 0.5423 1.4441 0.034 Uiso 1 1 calc R
C7 C 0.9205(2) 0.9307(3) 0.9102(2) 0.0171(6) Uani 1 1 d .
C6 C 1.0143(3) 1.0175(3) 0.8683(3) 0.0268(7) Uani 1 1 d .
H6A H 1.0527 1.0577 0.9389 0.032 Uiso 1 1 calc R
H6B H 0.9907 1.0940 0.8143 0.032 Uiso 1 1 calc R
C8 C 0.8282(2) 1.0196(3) 0.9559(3) 0.0273(7) Uani 1 1 d .
H8A H 0.7671 0.9598 0.9741 0.041 Uiso 1 1 calc R
H8B H 0.8084 1.0872 0.8930 0.041 Uiso 1 1 calc R
H8C H 0.8499 1.0690 1.0300 0.041 Uiso 1 1 calc R
C3 C 0.8964(2) 0.8370(3) 0.7984(2) 0.0168(5) Uani 1 1 d .
H3 H 0.8717 0.7445 0.8292 0.020 Uiso 1 1 calc R
C13 C 1.0761(3) 0.5535(3) 1.3669(3) 0.0296(7) Uani 1 1 d .
H13 H 1.1132 0.5130 1.4335 0.036 Uiso 1 1 calc R
C4 C 1.0072(2) 0.8162(3) 0.7355(3) 0.0223(6) Uani 1 1 d .
H4A H 1.0312 0.7186 0.7443 0.027 Uiso 1 1 calc R
H4B H 1.0025 0.8386 0.6476 0.027 Uiso 1 1 calc R
C1 C 0.7850(3) 0.7901(3) 0.6122(3) 0.0269(7) Uani 1 1 d .
H1C H 0.7273 0.8264 0.5611 0.040 Uiso 1 1 calc R
H1D H 0.7626 0.7020 0.6492 0.040 Uiso 1 1 calc R
H1E H 0.8484 0.7745 0.5619 0.040 Uiso 1 1 calc R
C2 C 0.8107(2) 0.8945(3) 0.7118(2) 0.0182(6) Uani 1 1 d .
H2 H 0.7445 0.9125 0.7600 0.022 Uiso 1 1 calc R
C12 C 1.1319(3) 0.5941(3) 1.2636(3) 0.0290(7) Uani 1 1 d .
H12 H 1.2067 0.5801 1.2591 0.035 Uiso 1 1 calc R
H1A H 1.028(3) 0.868(4) 1.037(3) 0.028(9) Uiso 1 1 d .

loop_
_atom_site_aniso_label
_atom_site_aniso_U_11
_atom_site_aniso_U_22
_atom_site_aniso_U_33
_atom_site_aniso_U_23
_atom_site_aniso_U_13
_atom_site_aniso_U_12
O1 0.0261(11) 0.0271(10) 0.0081(9) 0.0019(8) -0.0017(8) 0.0005(8)
O2 0.0224(10) 0.0333(12) 0.0073(9) 0.0026(8) 0.0022(7) -0.0033(9)
C11 0.0302(17) 0.0263(15) 0.0129(13) -0.0002(12) -0.0003(12) 0.0038(13)
C10 0.0255(15) 0.0220(14) 0.0064(12) -0.0002(11) -0.0037(10) 0.0008(12)
C9 0.0189(14) 0.0217(14) 0.0061(11) -0.0018(10) 0.0044(9) 0.0024(11)
N1 0.0191(12) 0.0263(13) 0.0052(10) 0.0025(10) -0.0008(8) 0.0014(11)
C5 0.0246(15) 0.055(2) 0.0087(13) 0.0054(15) 0.0010(11) -0.0081(15)
C15 0.0264(14) 0.0280(15) 0.0098(13) 0.0049(11) -0.0027(11) -0.0047(13)
C14 0.046(2) 0.0296(16) 0.0086(13) 0.0075(12) -0.0072(12) -0.0059(15)
C7 0.0218(14) 0.0239(14) 0.0055(12) 0.0010(11) -0.0027(9) 0.0020(12)
C6 0.0384(19) 0.0308(16) 0.0111(13) 0.0024(13) -0.0085(12) -0.0137(14)
C8 0.0376(18) 0.0351(17) 0.0092(13) -0.0054(12) -0.0066(12) 0.0141(14)
C3 0.0231(14) 0.0238(14) 0.0034(11) 0.0005(11) -0.0008(10) -0.0012(11)
C13 0.044(2) 0.0290(16) 0.0159(15) 0.0051(13) -0.0124(13) -0.0013(15)
C4 0.0221(15) 0.0335(17) 0.0114(13) 0.0022(12) 0.0036(10) 0.0051(13)
C1 0.0375(19) 0.0311(16) 0.0122(15) -0.0015(12) -0.0071(12) -0.0059(14)
C2 0.0226(14) 0.0256(14) 0.0064(12) 0.0009(11) -0.0005(9) -0.0018(12)
C12 0.0291(16) 0.0294(17) 0.0285(17) 0.0018(14) -0.0078(12) 0.0047(14)

loop_
_atom_type_symbol
_atom_type_description
_atom_type_scat_dispersion_real
_atom_type_scat_dispersion_imag
_atom_type_scat_source
C C 0.0033 0.0016 'International Tables Vol C Tables 4.2.6.8 and 6.1.1.4'
H H 0.0000 0.0000 'International Tables Vol C Tables 4.2.6.8 and 6.1.1.4'
N N 0.0061 0.0033 'International Tables Vol C Tables 4.2.6.8 and 6.1.1.4'
O O 0.0106 0.0060 'International Tables Vol C Tables 4.2.6.8 and 6.1.1.4'

loop_
_geom_angle_atom_site_label_1
_geom_angle_atom_site_label_2
_geom_angle_atom_site_label_3
_geom_angle
C10 C11 C12 120.1(3)
C11 C10 C15 119.4(3)
C11 C10 C9 122.3(2)
C15 C10 C9 118.3(2)
O2 C9 N1 125.3(2)
O2 C9 C10 121.3(2)
N1 C9 C10 113.4(2)
C9 N1 C7 126.4(2)
C6 C5 C4 104.9(2)
C14 C15 C10 120.2(3)
C13 C14 C15 120.0(3)
N1 C7 C6 106.3(2)
N1 C7 C8 108.7(2)
C6 C7 C8 112.5(2)
N1 C7 C3 109.6(2)
C6 C7 C3 103.4(2)
C8 C7 C3 115.9(2)
C7 C6 C5 104.2(2)
C2 C3 C7 114.6(2)
C2 C3 C4 113.3(2)
C7 C3 C4 104.4(2)
C14 C13 C12 120.6(3)
C5 C4 C3 106.6(2)
O1 C2 C1 110.4(2)
O1 C2 C3 110.0(2)
C1 C2 C3 110.9(2)
C13 C12 C11 119.7(3)

loop_
_geom_bond_atom_site_label_1
_geom_bond_atom_site_label_2
_geom_bond_distance
O1 C2 1.444(3)
O2 C9 1.230(3)
C11 C10 1.388(4)
C11 C12 1.400(4)
C10 C15 1.402(4)
C10 C9 1.508(4)
C9 N1 1.338(4)
N1 C7 1.493(3)
C5 C6 1.526(5)
C5 C4 1.530(4)
C15 C14 1.391(4)
C14 C13 1.379(5)
C7 C6 1.515(4)
C7 C8 1.524(4)
C7 C3 1.550(4)
C3 C2 1.538(4)
C3 C4 1.566(4)
C13 C12 1.387(5)
C1 C2 1.519(4)
